data_2223448
loop_
_publ_author_name
'Gunasekaran, B.'
'Kathiravan, S.'
'Raghunathan, R.'
'Chakkaravarthi, G.'
'Manivannan, V.'

_publ_section_title
;Methyl
 9-(4-bromophenyl)-8a,9,9a,10,11,12,13,14a-octahydro-8<i>H</i>-benzo[<i>f</i>]chromeno[3,4-<i>b</i>]indolizine-8a-carboxylate
;
_journal_coeditor_code IS2463
_journal_issue 10
_journal_name_full 'Acta Crystallographica Section E'
_journal_page_first o2550
_journal_paper_doi 10.1107/S1600536809037994
_journal_volume 65
_journal_year 2009
_chemical_formula_iupac 'C27 H26 Br N O3'
_chemical_formula_moiety 'C27 H26 Br N O3'
_chemical_formula_sum 'C27 H26 Br N O3'
_chemical_formula_weight 492.40
_chemical_name_systematic
;Methyl 9-(4-bromophenyl)-8a,9,9a,10,11,12,13,14a-octahydro-8<i>H</i>-
benzo[<i>f</i>]chromeno[3,4-<i>b</i>]indolizine-8a-carboxylate
;
_space_group_IT_number 147
_symmetry_cell_setting trigonal
_symmetry_space_group_name_Hall '-P 3'
_symmetry_space_group_name_H-M 'P -3'
_atom_sites_solution_hydrogens geom
_atom_sites_solution_primary direct
_atom_sites_solution_secondary difmap
_cell_angle_alpha 90.00
_cell_angle_beta 90.00
_cell_angle_gamma 120.00
_cell_formula_units_Z 6
_cell_length_a 18.4405(8)
_cell_length_b 18.4405(8)
_cell_length_c 11.4828(8)
_cell_measurement_reflns_used 4759
_cell_measurement_temperature 293(2)
_cell_measurement_theta_max 25.65
_cell_measurement_theta_min 2.2
_cell_volume 3381.6(3)
_computing_cell_refinement 'SAINT (Bruker, 2004)'
_computing_data_collection 'APEX2 (Bruker, 2004)'
_computing_data_reduction 'SAINT (Bruker, 2004)'
_computing_molecular_graphics 'PLATON (Spek, 2009)'
_computing_publication_material 'SHELXL97 (Sheldrick, 2008)'
_computing_structure_refinement 'SHELXL97 (Sheldrick, 2008)'
_computing_structure_solution 'SHELXS97 (Sheldrick, 2008)'
_diffrn_ambient_temperature 293(2)
_diffrn_detector_area_resol_mean 0
_diffrn_measured_fraction_theta_full 0.999
_diffrn_measured_fraction_theta_max 0.998
_diffrn_measurement_device_type 'Bruker Kappa APEXII CCD'
_diffrn_measurement_method '\w and \f'
_diffrn_radiation_monochromator graphite
_diffrn_radiation_source 'fine-focus sealed tube'
_diffrn_radiation_type MoK\a
_diffrn_radiation_wavelength 0.71073
_diffrn_reflns_av_R_equivalents 0.1134
_diffrn_reflns_av_sigmaI/netI 0.1095
_diffrn_reflns_limit_h_max 24
_diffrn_reflns_limit_h_min -22
_diffrn_reflns_limit_k_max 24
_diffrn_reflns_limit_k_min -24
_diffrn_reflns_limit_l_max 15
_diffrn_reflns_limit_l_min -8
_diffrn_reflns_number 23085
_diffrn_reflns_theta_full 25.00
_diffrn_reflns_theta_max 27.79
_diffrn_reflns_theta_min 2.18
_diffrn_standards_interval_count 0
_diffrn_standards_interval_time 0
_exptl_absorpt_coefficient_mu 1.853
_exptl_absorpt_correction_T_max 0.7082
_exptl_absorpt_correction_T_min 0.6544
_exptl_absorpt_correction_type multi-scan
_exptl_absorpt_process_details '(<i>SADABS</i>; Sheldrick, 1996)'
_exptl_crystal_colour colourless
_exptl_crystal_density_diffrn 1.451
_exptl_crystal_density_method 'not measured'
_exptl_crystal_description block
_exptl_crystal_F_000 1524
_exptl_crystal_size_max 0.25
_exptl_crystal_size_mid 0.20
_exptl_crystal_size_min 0.20
_refine_diff_density_max 0.851
_refine_diff_density_min -0.331
_refine_ls_extinction_method none
_refine_ls_goodness_of_fit_ref 0.849
_refine_ls_hydrogen_treatment constr
_refine_ls_matrix_type full
_refine_ls_number_parameters 290
_refine_ls_number_reflns 5338
_refine_ls_number_restraints 2
_refine_ls_restrained_S_all 0.849
_refine_ls_R_factor_all 0.1102
_refine_ls_R_factor_gt 0.0423
_refine_ls_shift/su_max 0.000
_refine_ls_shift/su_mean 0.000
_refine_ls_structure_factor_coef Fsqd
_refine_ls_weighting_details 'calc w=1/[\s^2^(Fo^2^)+(0.0452P)^2^] where P=(Fo^2^+2Fc^2^)/3'
_refine_ls_weighting_scheme calc
_refine_ls_wR_factor_gt 0.0946
_refine_ls_wR_factor_ref 0.1075
_reflns_number_gt 2509
_reflns_number_total 5338
_reflns_threshold_expression I>2\s(I)
_cod_data_source_file is2463.cif
_cod_data_source_block I
_cod_depositor_comments
;
The following automatic conversions were performed:
'_symmetry_cell_setting' value 'Trigonal' changed to 'trigonal' according
to '/home/saulius/struct/CIF-dictionaries/cif_core.dic' dictionary named
'cif_core.dic' version 2.4.1 from 2010-06-29.

Automatic conversion script
Id: cif_fix_enum 1527 2010-12-29 10:47:43Z saulius 

The following automatic conversions were performed:

'_symmetry_cell_setting' value 'Trigonal' changed to 'trigonal'
according to /home/saulius/struct/CIF-dictionaries/cif_core.dic
dictionary named 'cif_core.dic' version 2.4.1 from 2010-06-29.

Automatic conversion script
Id: cif_fix_values 1715 2011-07-08 13:25:40Z adriana 
;
_cod_database_code 2223448
_cod_database_fobs_code 2223448

loop_
_symmetry_equiv_pos_as_xyz
'x, y, z'
'-y, x-y, z'
'-x+y, -x, z'
'-x, -y, -z'
'y, -x+y, -z'
'x-y, x, -z'

loop_
_atom_site_type_symbol
_atom_site_label
_atom_site_fract_x
_atom_site_fract_y
_atom_site_fract_z
_atom_site_U_iso_or_equiv
_atom_site_adp_type
_atom_site_calc_flag
_atom_site_refinement_flags
_atom_site_occupancy
_atom_site_disorder_assembly
_atom_site_disorder_group
C C1 0.32587(18) 0.03952(17) -0.2836(3) 0.0450(7) Uani d U 1 . .
C C2 0.2679(2) 0.0537(2) -0.3441(3) 0.0616(9) Uani d U 1 . .
H H2 0.2401 0.0769 -0.3050 0.074 Uiso calc R 1 . .
C C3 0.2515(3) 0.0339(2) -0.4604(3) 0.0850(13) Uani d . 1 . .
H H3 0.2123 0.0432 -0.4982 0.102 Uiso calc R 1 . .
C C4 0.2927(3) 0.0004(2) -0.5221(3) 0.0859(13) Uani d . 1 . .
H H4 0.2821 -0.0115 -0.6011 0.103 Uiso calc R 1 . .
C C5 0.3479(3) -0.0149(2) -0.4667(3) 0.0786(12) Uani d . 1 . .
H H5 0.3752 -0.0375 -0.5082 0.094 Uiso calc R 1 . .
C C6 0.3654(2) 0.00269(18) -0.3465(3) 0.0564(9) Uani d . 1 . .
C C7 0.4228(2) -0.01415(18) -0.2873(3) 0.0627(10) Uani d . 1 . .
H H7 0.4519 -0.0349 -0.3286 0.075 Uiso calc R 1 . .
C C8 0.43567(19) -0.00053(17) -0.1725(3) 0.0513(8) Uani d . 1 . .
H H8 0.4704 -0.0156 -0.1336 0.062 Uiso calc R 1 . .
C C9 0.39688(17) 0.03636(16) -0.1111(2) 0.0384(7) Uani d . 1 . .
C C10 0.34630(16) 0.06057(15) -0.1639(2) 0.0356(7) Uani d . 1 . .
C C11 0.32309(16) 0.11839(16) -0.1002(2) 0.0341(6) Uani d . 1 . .
H H11 0.2669 0.1056 -0.1242 0.041 Uiso calc R 1 . .
C C12 0.32533(15) 0.11112(16) 0.0348(2) 0.0333(6) Uani d . 1 . .
C C13 0.34153(18) 0.04079(17) 0.0692(2) 0.0431(7) Uani d . 1 . .
H H13A 0.3526 0.0438 0.1522 0.052 Uiso calc R 1 . .
H H13B 0.2920 -0.0127 0.0531 0.052 Uiso calc R 1 . .
C C14 0.41242(18) 0.23382(17) -0.2399(2) 0.0434(7) Uani d . 1 . .
H H14A 0.3650 0.2180 -0.2912 0.052 Uiso calc R 1 . .
H H14B 0.4416 0.2053 -0.2663 0.052 Uiso calc R 1 . .
C C15 0.47016(18) 0.32660(18) -0.2460(2) 0.0477(8) Uani d . 1 . .
H H15A 0.4395 0.3550 -0.2268 0.057 Uiso calc R 1 . .
H H15B 0.4914 0.3422 -0.3247 0.057 Uiso calc R 1 . .
C C16 0.54293(18) 0.35396(18) -0.1621(3) 0.0492(8) Uani d . 1 . .
H H16A 0.5765 0.3293 -0.1850 0.059 Uiso calc R 1 . .
H H16B 0.5782 0.4144 -0.1644 0.059 Uiso calc R 1 . .
C C17 0.50984(18) 0.32634(16) -0.0398(2) 0.0425(7) Uani d . 1 . .
H H17A 0.5562 0.3404 0.0128 0.051 Uiso calc R 1 . .
H H17B 0.4815 0.3558 -0.0140 0.051 Uiso calc R 1 . .
C C18 0.44950(16) 0.23290(15) -0.0361(2) 0.0329(6) Uani d . 1 . .
H H18 0.4799 0.2029 -0.0508 0.039 Uiso calc R 1 . .
C C19 0.39796(15) 0.19968(16) 0.0742(2) 0.0323(6) Uani d . 1 . .
H H19 0.3722 0.2342 0.0882 0.039 Uiso calc R 1 . .
C C20 0.44263(16) 0.20142(16) 0.1853(2) 0.0326(6) Uani d . 1 . .
C C21 0.40965(17) 0.20588(17) 0.2912(2) 0.0395(7) Uani d . 1 . .
H H21 0.3612 0.2096 0.2925 0.047 Uiso calc R 1 . .
C C22 0.44673(19) 0.20491(18) 0.3956(2) 0.0454(8) Uani d . 1 . .
H H22 0.4232 0.2072 0.4662 0.054 Uiso calc R 1 . .
C C23 0.51857(18) 0.20047(17) 0.3933(2) 0.0414(7) Uani d . 1 . .
C C24 0.55532(18) 0.19869(17) 0.2895(3) 0.0461(8) Uani d . 1 . .
H H24 0.6053 0.1979 0.2888 0.055 Uiso calc R 1 . .
C C25 0.51612(17) 0.19814(17) 0.1866(2) 0.0426(7) Uani d . 1 . .
H H25 0.5397 0.1955 0.1162 0.051 Uiso calc R 1 . .
C C26 0.24417(18) 0.09807(19) 0.0883(3) 0.0456(7) Uani d U 1 . .
C C27 0.1435(2) 0.0356(3) 0.2332(4) 0.0985(14) Uani d . 1 . .
H H27A 0.1533 0.0860 0.2714 0.148 Uiso calc R 1 . .
H H27B 0.1240 -0.0091 0.2891 0.148 Uiso calc R 1 . .
H H27C 0.1021 0.0211 0.1735 0.148 Uiso calc R 1 . .
N N1 0.38286(13) 0.20806(12) -0.12185(17) 0.0301(5) Uani d . 1 . .
O O1 0.41141(11) 0.04609(11) 0.00670(17) 0.0446(5) Uani d . 1 . .
O O2 0.20524(13) 0.12926(15) 0.0531(2) 0.0685(7) Uani d U 1 . .
O O3 0.22148(12) 0.04877(13) 0.18093(17) 0.0569(6) Uani d . 1 . .
Br Br1 0.56763(2) 0.19502(2) 0.53512(3) 0.06620(16) Uani d . 1 . .

loop_
_atom_site_aniso_label
_atom_site_aniso_U_11
_atom_site_aniso_U_22
_atom_site_aniso_U_33
_atom_site_aniso_U_12
_atom_site_aniso_U_13
_atom_site_aniso_U_23
C1 0.0421(18) 0.0299(16) 0.0472(19) 0.0063(14) 0.0072(13) -0.0069(14)
C2 0.056(2) 0.060(2) 0.052(2) 0.0171(17) -0.0091(16) -0.0117(17)
C3 0.091(3) 0.073(3) 0.059(3) 0.016(2) -0.019(2) -0.012(2)
C4 0.116(4) 0.060(3) 0.052(3) 0.021(3) 0.002(3) -0.016(2)
C5 0.110(3) 0.042(2) 0.061(3) 0.022(2) 0.020(2) -0.0113(19)
C6 0.070(2) 0.0282(18) 0.053(2) 0.0107(17) 0.0124(18) -0.0059(15)
C7 0.074(3) 0.0336(19) 0.077(3) 0.0245(19) 0.036(2) 0.0021(18)
C8 0.056(2) 0.0335(18) 0.068(2) 0.0251(16) 0.0165(18) 0.0085(16)
C9 0.0382(17) 0.0246(15) 0.0459(19) 0.0109(14) 0.0076(14) 0.0020(13)
C10 0.0324(16) 0.0240(15) 0.0413(17) 0.0071(13) 0.0047(13) -0.0016(12)
C11 0.0281(15) 0.0342(16) 0.0382(16) 0.0142(13) -0.0002(12) -0.0010(13)
C12 0.0313(16) 0.0295(15) 0.0368(16) 0.0134(13) 0.0027(12) 0.0023(12)
C13 0.0474(19) 0.0340(17) 0.0440(17) 0.0175(15) 0.0040(14) 0.0025(13)
C14 0.0450(18) 0.0462(19) 0.0402(17) 0.0236(16) 0.0022(14) 0.0055(14)
C15 0.051(2) 0.046(2) 0.0464(18) 0.0243(16) 0.0104(15) 0.0115(15)
C16 0.0425(18) 0.0320(17) 0.069(2) 0.0157(15) 0.0108(16) 0.0068(15)
C17 0.0395(18) 0.0322(16) 0.0538(19) 0.0165(14) -0.0031(14) -0.0018(14)
C18 0.0354(16) 0.0291(15) 0.0369(15) 0.0182(13) -0.0024(13) -0.0020(12)
C19 0.0321(16) 0.0315(15) 0.0383(16) 0.0197(13) -0.0019(12) -0.0035(12)
C20 0.0346(16) 0.0288(15) 0.0370(16) 0.0178(13) -0.0026(12) -0.0039(12)
C21 0.0344(16) 0.0452(18) 0.0452(18) 0.0246(15) -0.0037(14) -0.0045(14)
C22 0.050(2) 0.055(2) 0.0356(17) 0.0298(17) -0.0023(14) -0.0059(14)
C23 0.0450(19) 0.0389(18) 0.0412(18) 0.0217(15) -0.0112(14) 0.0008(13)
C24 0.0398(18) 0.0508(19) 0.056(2) 0.0286(16) -0.0092(15) -0.0005(15)
C25 0.0427(18) 0.0492(19) 0.0432(18) 0.0285(15) -0.0001(14) -0.0020(14)
C26 0.0377(18) 0.0465(19) 0.0462(19) 0.0162(14) 0.0011(14) -0.0031(15)
C27 0.079(3) 0.108(3) 0.103(3) 0.043(3) 0.044(2) 0.021(3)
N1 0.0292(12) 0.0280(12) 0.0332(12) 0.0143(10) 0.0022(10) 0.0007(10)
O1 0.0462(13) 0.0353(12) 0.0571(14) 0.0238(10) -0.0026(10) -0.0004(10)
O2 0.0512(15) 0.0940(19) 0.0727(16) 0.0455(13) 0.0179(12) 0.0238(13)
O3 0.0493(14) 0.0684(15) 0.0484(13) 0.0260(12) 0.0151(10) 0.0127(11)
Br1 0.0694(3) 0.0800(3) 0.0538(2) 0.0408(2) -0.01750(18) 0.00658(18)

loop_
_atom_type_symbol
_atom_type_description
_atom_type_scat_dispersion_real
_atom_type_scat_dispersion_imag
_atom_type_scat_source
C C 0.0033 0.0016 'International Tables Vol C Tables 4.2.6.8 and 6.1.1.4'
H H 0.0000 0.0000 'International Tables Vol C Tables 4.2.6.8 and 6.1.1.4'
N N 0.0061 0.0033 'International Tables Vol C Tables 4.2.6.8 and 6.1.1.4'
O O 0.0106 0.0060 'International Tables Vol C Tables 4.2.6.8 and 6.1.1.4'
Br Br -0.2901 2.4595 'International Tables Vol C Tables 4.2.6.8 and 6.1.1.4'

loop_
_geom_angle_atom_site_label_1
_geom_angle_atom_site_label_2
_geom_angle_atom_site_label_3
_geom_angle_site_symmetry_1
_geom_angle_site_symmetry_3
_geom_angle
_geom_angle_publ_flag
C2 C1 C6 . . 117.4(3) ?
C2 C1 C10 . . 123.2(3) ?
C6 C1 C10 . . 119.4(3) ?
C3 C2 C1 . . 121.0(3) ?
C3 C2 H2 . . 119.5 ?
C1 C2 H2 . . 119.5 ?
C2 C3 C4 . . 121.1(4) ?
C2 C3 H3 . . 119.4 ?
C4 C3 H3 . . 119.4 ?
C5 C4 C3 . . 119.4(4) ?
C5 C4 H4 . . 120.3 ?
C3 C4 H4 . . 120.3 ?
C4 C5 C6 . . 121.5(4) ?
C4 C5 H5 . . 119.2 ?
C6 C5 H5 . . 119.2 ?
C7 C6 C1 . . 118.7(3) ?
C7 C6 C5 . . 121.8(3) ?
C1 C6 C5 . . 119.5(4) ?
C8 C7 C6 . . 120.8(3) ?
C8 C7 H7 . . 119.6 ?
C6 C7 H7 . . 119.6 ?
C7 C8 C9 . . 120.0(3) ?
C7 C8 H8 . . 120.0 ?
C9 C8 H8 . . 120.0 ?
C10 C9 O1 . . 121.1(2) ?
C10 C9 C8 . . 122.4(3) ?
O1 C9 C8 . . 116.5(3) ?
C9 C10 C1 . . 118.1(3) ?
C9 C10 C11 . . 119.7(2) ?
C1 C10 C11 . . 121.7(3) ?
N1 C11 C10 . . 112.9(2) ?
N1 C11 C12 . . 103.10(19) ?
C10 C11 C12 . . 112.9(2) ?
N1 C11 H11 . . 109.2 ?
C10 C11 H11 . . 109.2 ?
C12 C11 H11 . . 109.2 ?
C26 C12 C13 . . 111.0(2) ?
C26 C12 C11 . . 110.4(2) ?
C13 C12 C11 . . 110.9(2) ?
C26 C12 C19 . . 107.9(2) ?
C13 C12 C19 . . 112.5(2) ?
C11 C12 C19 . . 103.98(19) ?
O1 C13 C12 . . 111.4(2) ?
O1 C13 H13A . . 109.3 ?
C12 C13 H13A . . 109.3 ?
O1 C13 H13B . . 109.3 ?
C12 C13 H13B . . 109.3 ?
H13A C13 H13B . . 108.0 ?
N1 C14 C15 . . 110.7(2) ?
N1 C14 H14A . . 109.5 ?
C15 C14 H14A . . 109.5 ?
N1 C14 H14B . . 109.5 ?
C15 C14 H14B . . 109.5 ?
H14A C14 H14B . . 108.1 ?
C14 C15 C16 . . 110.8(2) ?
C14 C15 H15A . . 109.5 ?
C16 C15 H15A . . 109.5 ?
C14 C15 H15B . . 109.5 ?
C16 C15 H15B . . 109.5 ?
H15A C15 H15B . . 108.1 ?
C17 C16 C15 . . 109.6(2) ?
C17 C16 H16A . . 109.7 ?
C15 C16 H16A . . 109.7 ?
C17 C16 H16B . . 109.7 ?
C15 C16 H16B . . 109.7 ?
H16A C16 H16B . . 108.2 ?
C18 C17 C16 . . 110.6(2) ?
C18 C17 H17A . . 109.5 ?
C16 C17 H17A . . 109.5 ?
C18 C17 H17B . . 109.5 ?
C16 C17 H17B . . 109.5 ?
H17A C17 H17B . . 108.1 ?
N1 C18 C17 . . 111.3(2) ?
N1 C18 C19 . . 100.2(2) ?
C17 C18 C19 . . 116.0(2) ?
N1 C18 H18 . . 109.6 ?
C17 C18 H18 . . 109.6 ?
C19 C18 H18 . . 109.6 ?
C20 C19 C18 . . 118.2(2) ?
C20 C19 C12 . . 115.9(2) ?
C18 C19 C12 . . 102.47(19) ?
C20 C19 H19 . . 106.5 ?
C18 C19 H19 . . 106.5 ?
C12 C19 H19 . . 106.5 ?
C21 C20 C25 . . 117.6(2) ?
C21 C20 C19 . . 119.6(2) ?
C25 C20 C19 . . 122.8(2) ?
C20 C21 C22 . . 121.8(3) ?
C20 C21 H21 . . 119.1 ?
C22 C21 H21 . . 119.1 ?
C23 C22 C21 . . 118.9(3) ?
C23 C22 H22 . . 120.6 ?
C21 C22 H22 . . 120.6 ?
C22 C23 C24 . . 121.4(2) ?
C22 C23 Br1 . . 119.3(2) ?
C24 C23 Br1 . . 119.3(2) ?
C23 C24 C25 . . 118.5(3) ?
C23 C24 H24 . . 120.7 ?
C25 C24 H24 . . 120.7 ?
C24 C25 C20 . . 121.8(3) ?
C24 C25 H25 . . 119.1 ?
C20 C25 H25 . . 119.1 ?
O2 C26 O3 . . 122.9(3) ?
O2 C26 C12 . . 124.7(3) ?
O3 C26 C12 . . 112.4(3) ?
O3 C27 H27A . . 109.5 ?
O3 C27 H27B . . 109.5 ?
H27A C27 H27B . . 109.5 ?
O3 C27 H27C . . 109.5 ?
H27A C27 H27C . . 109.5 ?
H27B C27 H27C . . 109.5 ?
C14 N1 C18 . . 114.1(2) ?
C14 N1 C11 . . 118.1(2) ?
C18 N1 C11 . . 106.10(18) ?
C9 O1 C13 . . 112.0(2) ?
C26 O3 C27 . . 113.0(3) ?

loop_
_geom_bond_atom_site_label_1
_geom_bond_atom_site_label_2
_geom_bond_site_symmetry_2
_geom_bond_distance
_geom_bond_publ_flag
C1 C2 . 1.406(4) ?
C1 C6 . 1.417(4) ?
C1 C10 . 1.427(4) ?
C2 C3 . 1.377(4) ?
C2 H2 . 0.9300 ?
C3 C4 . 1.390(6) ?
C3 H3 . 0.9300 ?
C4 C5 . 1.344(5) ?
C4 H4 . 0.9300 ?
C5 C6 . 1.418(5) ?
C5 H5 . 0.9300 ?
C6 C7 . 1.416(5) ?
C7 C8 . 1.341(4) ?
C7 H7 . 0.9300 ?
C8 C9 . 1.399(4) ?
C8 H8 . 0.9300 ?
C9 C10 . 1.361(4) ?
C9 O1 . 1.374(3) ?
C10 C11 . 1.521(4) ?
C11 N1 . 1.479(3) ?
C11 C12 . 1.558(3) ?
C11 H11 . 0.9800 ?
C12 C26 . 1.521(4) ?
C12 C13 . 1.521(4) ?
C12 C19 . 1.574(3) ?
C13 O1 . 1.435(3) ?
C13 H13A . 0.9700 ?
C13 H13B . 0.9700 ?
C14 N1 . 1.450(3) ?
C14 C15 . 1.498(4) ?
C14 H14A . 0.9700 ?
C14 H14B . 0.9700 ?
C15 C16 . 1.518(4) ?
C15 H15A . 0.9700 ?
C15 H15B . 0.9700 ?
C16 C17 . 1.515(4) ?
C16 H16A . 0.9700 ?
C16 H16B . 0.9700 ?
C17 C18 . 1.514(4) ?
C17 H17A . 0.9700 ?
C17 H17B . 0.9700 ?
C18 N1 . 1.459(3) ?
C18 C19 . 1.516(3) ?
C18 H18 . 0.9800 ?
C19 C20 . 1.511(3) ?
C19 H19 . 0.9800 ?
C20 C21 . 1.380(3) ?
C20 C25 . 1.387(4) ?
C21 C22 . 1.385(4) ?
C21 H21 . 0.9300 ?
C22 C23 . 1.368(4) ?
C22 H22 . 0.9300 ?
C23 C24 . 1.379(4) ?
C23 Br1 . 1.890(3) ?
C24 C25 . 1.383(4) ?
C24 H24 . 0.9300 ?
C25 H25 . 0.9300 ?
C26 O2 . 1.193(3) ?
C26 O3 . 1.324(3) ?
C27 O3 . 1.461(4) ?
C27 H27A . 0.9600 ?
C27 H27B . 0.9600 ?
C27 H27C . 0.9600 ?

loop_
_geom_hbond_atom_site_label_D
_geom_hbond_atom_site_label_H
_geom_hbond_atom_site_label_A
_geom_hbond_site_symmetry_A
_geom_hbond_distance_DH
_geom_hbond_distance_HA
_geom_hbond_distance_DA
_geom_hbond_angle_DHA
_geom_hbond_publ_flag
C15 H15B Br1 3_664 0.97 2.73 3.588(3) 147 y

loop_
_geom_torsion_atom_site_label_1
_geom_torsion_atom_site_label_2
_geom_torsion_atom_site_label_3
_geom_torsion_atom_site_label_4
_geom_torsion_site_symmetry_1
_geom_torsion_site_symmetry_2
_geom_torsion_site_symmetry_3
_geom_torsion_site_symmetry_4
_geom_torsion
_geom_torsion_publ_flag
C6 C1 C2 C3 . . . . -1.2(5) ?
C10 C1 C2 C3 . . . . 178.6(3) ?
C1 C2 C3 C4 . . . . -0.9(6) ?
C2 C3 C4 C5 . . . . 1.6(6) ?
C3 C4 C5 C6 . . . . -0.1(6) ?
C2 C1 C6 C7 . . . . -178.6(3) ?
C10 C1 C6 C7 . . . . 1.6(4) ?
C2 C1 C6 C5 . . . . 2.5(4) ?
C10 C1 C6 C5 . . . . -177.3(3) ?
C4 C5 C6 C7 . . . . 179.2(3) ?
C4 C5 C6 C1 . . . . -1.9(5) ?
C1 C6 C7 C8 . . . . 4.1(5) ?
C5 C6 C7 C8 . . . . -177.0(3) ?
C6 C7 C8 C9 . . . . -4.6(5) ?
C7 C8 C9 C10 . . . . -0.8(4) ?
C7 C8 C9 O1 . . . . 178.3(3) ?
O1 C9 C10 C1 . . . . -172.6(2) ?
C8 C9 C10 C1 . . . . 6.5(4) ?
O1 C9 C10 C11 . . . . 15.6(4) ?
C8 C9 C10 C11 . . . . -165.3(2) ?
C2 C1 C10 C9 . . . . 173.5(3) ?
C6 C1 C10 C9 . . . . -6.7(4) ?
C2 C1 C10 C11 . . . . -14.9(4) ?
C6 C1 C10 C11 . . . . 164.9(3) ?
C9 C10 C11 N1 . . . . 89.9(3) ?
C1 C10 C11 N1 . . . . -81.6(3) ?
C9 C10 C11 C12 . . . . -26.5(3) ?
C1 C10 C11 C12 . . . . 162.0(2) ?
N1 C11 C12 C26 . . . . 108.5(2) ?
C10 C11 C12 C26 . . . . -129.3(2) ?
N1 C11 C12 C13 . . . . -128.1(2) ?
C10 C11 C12 C13 . . . . -6.0(3) ?
N1 C11 C12 C19 . . . . -7.0(2) ?
C10 C11 C12 C19 . . . . 115.1(2) ?
C26 C12 C13 O1 . . . . 172.0(2) ?
C11 C12 C13 O1 . . . . 48.9(3) ?
C19 C12 C13 O1 . . . . -67.0(3) ?
N1 C14 C15 C16 . . . . 56.3(3) ?
C14 C15 C16 C17 . . . . -56.7(3) ?
C15 C16 C17 C18 . . . . 55.2(3) ?
C16 C17 C18 N1 . . . . -53.9(3) ?
C16 C17 C18 C19 . . . . -167.6(2) ?
N1 C18 C19 C20 . . . . 171.6(2) ?
C17 C18 C19 C20 . . . . -68.5(3) ?
N1 C18 C19 C12 . . . . 42.9(2) ?
C17 C18 C19 C12 . . . . 162.8(2) ?
C26 C12 C19 C20 . . . . 90.7(3) ?
C13 C12 C19 C20 . . . . -32.0(3) ?
C11 C12 C19 C20 . . . . -152.0(2) ?
C26 C12 C19 C18 . . . . -139.1(2) ?
C13 C12 C19 C18 . . . . 98.1(2) ?
C11 C12 C19 C18 . . . . -21.9(2) ?
C18 C19 C20 C21 . . . . 153.2(2) ?
C12 C19 C20 C21 . . . . -84.7(3) ?
C18 C19 C20 C25 . . . . -27.3(4) ?
C12 C19 C20 C25 . . . . 94.9(3) ?
C25 C20 C21 C22 . . . . -1.7(4) ?
C19 C20 C21 C22 . . . . 177.9(3) ?
C20 C21 C22 C23 . . . . 0.8(4) ?
C21 C22 C23 C24 . . . . 1.3(4) ?
C21 C22 C23 Br1 . . . . -177.7(2) ?
C22 C23 C24 C25 . . . . -2.5(4) ?
Br1 C23 C24 C25 . . . . 176.5(2) ?
C23 C24 C25 C20 . . . . 1.6(4) ?
C21 C20 C25 C24 . . . . 0.4(4) ?
C19 C20 C25 C24 . . . . -179.1(2) ?
C13 C12 C26 O2 . . . . -159.1(3) ?
C11 C12 C26 O2 . . . . -35.8(4) ?
C19 C12 C26 O2 . . . . 77.2(3) ?
C13 C12 C26 O3 . . . . 22.0(3) ?
C11 C12 C26 O3 . . . . 145.3(2) ?
C19 C12 C26 O3 . . . . -101.6(3) ?
C15 C14 N1 C18 . . . . -55.9(3) ?
C15 C14 N1 C11 . . . . 178.3(2) ?
C17 C18 N1 C14 . . . . 54.8(3) ?
C19 C18 N1 C14 . . . . 178.1(2) ?
C17 C18 N1 C11 . . . . -173.3(2) ?
C19 C18 N1 C11 . . . . -50.0(2) ?
C10 C11 N1 C14 . . . . 42.9(3) ?
C12 C11 N1 C14 . . . . 165.0(2) ?
C10 C11 N1 C18 . . . . -86.7(2) ?
C12 C11 N1 C18 . . . . 35.5(2) ?
C10 C9 O1 C13 . . . . 30.1(3) ?
C8 C9 O1 C13 . . . . -149.1(2) ?
C12 C13 O1 C9 . . . . -63.2(3) ?
O2 C26 O3 C27 . . . . 1.2(4) ?
C12 C26 O3 C27 . . . . -180.0(3) ?
